data_9015928
loop_
_publ_author_name
'Hughes, J. M.'
'Ertl, A.'
'Dyar, M. D.'
'Grew, E. S.'
'Wieden-beck M'
'Brandstatter, F.'

_publ_section_title
;
 Structural and chemical response to varying B content in zoned Fe-bearing olenite
 from Koralpe, Austria
 Sample: T4
;
_journal_name_full 'American Mineralogist'
_journal_page_first 447
_journal_page_last 454
_journal_volume 89
_journal_year 2004
_chemical_compound_source 'Koralpe, Austria'
_chemical_formula_sum 'Al8.061 B3.354 Be0.024 Ca0.245 Fe0.669 H3.25 Li0.225 Mg0.039 Mn0.021 Na0.545 O31 Si5.352 Ti0.012'
_chemical_name_mineral Olenite
_space_group_IT_number 160
_symmetry_space_group_name_Hall 'R 3 -2"'
_symmetry_space_group_name_H-M 'R 3 m :H'
_cell_angle_alpha 90
_cell_angle_beta 90
_cell_angle_gamma 120
_cell_formula_units_Z 3
_cell_length_a 15.8472
_cell_length_b 15.8472
_cell_length_c 7.0988
_cell_volume 1543.905
_database_code_amcsd 0003448
_exptl_crystal_density_diffrn 3.122
_cod_original_sg_symbol_H-M 'R 3 m'
_cod_original_formula_sum 'Na.545 Ca.245 Al8.061 Fe.669 Li.225 Mg.039 Mn.021 Ti.012 Si5.352 Be.024 B3.354 O31 H3.25'
_cod_database_code 9015928

loop_
_space_group_symop_operation_xyz
x,y,z
2/3+x,1/3+y,1/3+z
1/3+x,2/3+y,2/3+z
x,x-y,z
2/3+x,1/3+x-y,1/3+z
1/3+x,2/3+x-y,2/3+z
-y,-x,z
2/3-y,1/3-x,1/3+z
1/3-y,2/3-x,2/3+z
-x+y,y,z
2/3-x+y,1/3+y,1/3+z
1/3-x+y,2/3+y,2/3+z
-y,x-y,z
2/3-y,1/3+x-y,1/3+z
1/3-y,2/3+x-y,2/3+z
-x+y,-x,z
2/3-x+y,1/3-x,1/3+z
1/3-x+y,2/3-x,2/3+z

loop_
_atom_site_label
_atom_site_fract_x
_atom_site_fract_y
_atom_site_fract_z
_atom_site_occupancy
_atom_site_U_iso_or_equiv
_atom_site_type_symbol
_atom_site_attached_hydrogens
NaX 0.00000 0.00000 0.25000 0.54500 0.01780 Na 0
CaX 0.00000 0.00000 0.25000 0.24500 0.01780 Ca 0
AlY 0.12142 0.06071 -0.33189 0.59700 0.00980 Al 0
Fe2Y 0.12142 0.06071 -0.33189 0.22300 0.00980 Fe 0
LiY 0.12142 0.06071 -0.33189 0.07500 0.00980 Li 0
MgY 0.12142 0.06071 -0.33189 0.01300 0.00980 Mg 0
Mn2Y 0.12142 0.06071 -0.33189 0.00700 0.00980 Mn 0
TiY 0.12142 0.06071 -0.33189 0.00400 0.00980 Ti 0
AlZ 0.29709 0.26061 -0.36039 1.00000 0.00870 Al 0
SiT 0.19179 0.18986 0.03137 0.89200 0.00740 Si 0
AlT 0.19179 0.18986 0.03137 0.04500 0.00740 Al 0
BeT 0.19179 0.18986 0.03137 0.00400 0.00740 Be 0
BT 0.19179 0.18986 0.03137 0.05900 0.00740 B 0
B 0.10938 0.21876 0.48285 1.00000 0.00900 B 0
O1 0.00000 0.00000 -0.19300 0.75000 0.02570 O 0
O-H1 0.00000 0.00000 -0.19300 0.25000 0.02570 O 1
O2 0.06044 0.12088 0.51700 1.00000 0.01840 O 0
O3 0.26340 0.13169 -0.46150 1.00000 0.01450 O 0
O4 0.09357 0.18715 0.10450 1.00000 0.01350 O 0
O5 0.18620 0.09310 0.12640 1.00000 0.01420 O 0
O6 0.19538 0.18497 -0.19500 1.00000 0.01080 O 0
O7 0.28663 0.28622 0.10840 1.00000 0.01010 O 0
O8 0.20935 0.27011 0.46850 1.00000 0.01060 O 0
H3 0.26200 0.13100 0.41600 1.00000 0.05000 H 0

loop_
_cod_changelog_entry_id
_cod_changelog_entry_author
_cod_changelog_entry_date
_cod_changelog_entry_text
1
;cod-tools version 3.8.0
Id: cif_guess_AMCSD_atom_types 9574 2023-05-10 09:00:05Z saulius
;
2023-05-10T18:56:32+03:00
;Derived atom types and hydrogen counts
from atom names that follow the AMCSD naming convention
(Wat == water, O-H == hydroxyl).
;

loop_
_cod_related_entry_id
_cod_related_entry_database
_cod_related_entry_code
1 AMCSD 0003448
